data_4505277
loop_
_publ_author_name
'Huang, Zheng'
'Du, Miao'
'Song, Hai-Bin'
'Bu, Xian-He'

_publ_section_title
;
 Effect of Anions on the Framework Formation of Novel AgICoordination
 Polymers with Angular Bridging Ligands
;
_journal_issue 1
_journal_name_full 'Crystal Growth &amp; Design'
_journal_page_first 71
_journal_paper_doi 10.1021/cg0341095
_journal_volume 4
_journal_year 2004
_chemical_formula_sum 'C13 H8 Ag F3 N4 O4 S'
_chemical_formula_weight 481.16
_chemical_name_systematic
; 
 ? 
;
_space_group_IT_number 14
_symmetry_cell_setting monoclinic
_symmetry_space_group_name_Hall '-P 2ybc'
_symmetry_space_group_name_H-M 'P 1 21/c 1'
_atom_sites_solution_hydrogens geom
_atom_sites_solution_primary direct
_atom_sites_solution_secondary difmap
_audit_creation_method SHELXL-97
_cell_angle_alpha 90.00
_cell_angle_beta 95.475(13)
_cell_angle_gamma 90.00
_cell_formula_units_Z 4
_cell_length_a 5.536(4)
_cell_length_b 16.555(8)
_cell_length_c 16.677(8)
_cell_measurement_reflns_used 765
_cell_measurement_temperature 293(2)
_cell_measurement_theta_max 21.73
_cell_measurement_theta_min 3.48
_cell_volume 1521.4(15)
_computing_cell_refinement 'Bruker SMART'
_computing_data_collection 'Bruker SMART'
_computing_data_reduction 'Bruker SAINT'
_computing_molecular_graphics 'Bruker SHELXTL'
_computing_publication_material 'Bruker SHELXTL'
_computing_structure_refinement 'SHELXL-97 (Sheldrick, 1997)'
_computing_structure_solution 'SHELXS-97 (Sheldrick, 1990)'
_diffrn_ambient_temperature 293(2)
_diffrn_measured_fraction_theta_full 0.998
_diffrn_measured_fraction_theta_max 0.998
_diffrn_measurement_device_type 'CCD area detector'
_diffrn_measurement_method 'phi and omega scans'
_diffrn_radiation_monochromator graphite
_diffrn_radiation_source 'fine-focus sealed tube'
_diffrn_radiation_type MoK\a
_diffrn_radiation_wavelength 0.71073
_diffrn_reflns_av_R_equivalents 0.0767
_diffrn_reflns_av_sigmaI/netI 0.0971
_diffrn_reflns_limit_h_max 5
_diffrn_reflns_limit_h_min -6
_diffrn_reflns_limit_k_max 20
_diffrn_reflns_limit_k_min -16
_diffrn_reflns_limit_l_max 20
_diffrn_reflns_limit_l_min -16
_diffrn_reflns_number 8557
_diffrn_reflns_theta_full 26.41
_diffrn_reflns_theta_max 26.41
_diffrn_reflns_theta_min 1.74
_exptl_absorpt_coefficient_mu 1.527
_exptl_absorpt_correction_T_max 1.000000
_exptl_absorpt_correction_T_min 0.709030
_exptl_absorpt_correction_type multi-scan
_exptl_absorpt_process_details SADABS
_exptl_crystal_density_diffrn 2.100
_exptl_crystal_density_meas ?
_exptl_crystal_density_method 'not measured'
_exptl_crystal_F_000 944
_exptl_crystal_size_max 0.20
_exptl_crystal_size_mid 0.10
_exptl_crystal_size_min 0.08
_refine_diff_density_max 0.477
_refine_diff_density_min -0.459
_refine_diff_density_rms 0.099
_refine_ls_extinction_method none
_refine_ls_goodness_of_fit_ref 1.014
_refine_ls_hydrogen_treatment mixed
_refine_ls_matrix_type full
_refine_ls_number_parameters 235
_refine_ls_number_reflns 3108
_refine_ls_number_restraints 0
_refine_ls_restrained_S_all 1.014
_refine_ls_R_factor_all 0.1201
_refine_ls_R_factor_gt 0.0546
_refine_ls_shift/su_max 0.001
_refine_ls_shift/su_mean 0.000
_refine_ls_structure_factor_coef Fsqd
_refine_ls_weighting_details 'calc w=1/[\s^2^(Fo^2^)+(0.0254P)^2^+0.0000P] where P=(Fo^2^+2Fc^2^)/3'
_refine_ls_weighting_scheme calc
_refine_ls_wR_factor_gt 0.0777
_refine_ls_wR_factor_ref 0.0919
_reflns_number_gt 1802
_reflns_number_total 3108
_reflns_threshold_expression >2sigma(I)
_cod_data_source_file cg0341095si20030630_084939.cif
_cod_data_source_block 030428a
_cod_depositor_comments
;
The following automatic conversions were performed:

'_symmetry_cell_setting' value 'Monoclinic' changed to 'monoclinic'
according to /home/saulius/struct/CIF-dictionaries/cif_core.dic
dictionary named 'cif_core.dic' version 2.4.1 from
2010-06-29.

'_exptl_absorpt_correction_type' value 'MULTI-SCAN'
changed to 'multi-scan' according to
/home/saulius/struct/CIF-dictionaries/cif_core.dic dictionary named
'cif_core.dic' version 2.4.1 from 2010-06-29.

Automatic conversion script
Id: cif_fix_values 1715 2011-07-08 13:25:40Z adriana 

The following automatic conversions were performed:

'_exptl_crystal_density_meas' value 'NONE' was changed to '?' - the
value is perceived as not measured.

Automatic conversion script
Id: cif_fix_values 3008 2015-01-20 13:52:24Z robertas 
;
_cod_original_cell_volume 1521.6(15)
_cod_original_sg_symbol_H-M P2(1)/c
_cod_database_code 4505277

loop_
_symmetry_equiv_pos_as_xyz
'x, y, z'
'-x, y+1/2, -z+1/2'
'-x, -y, -z'
'x, -y-1/2, z-1/2'

loop_
_atom_site_label
_atom_site_type_symbol
_atom_site_fract_x
_atom_site_fract_y
_atom_site_fract_z
_atom_site_U_iso_or_equiv
_atom_site_adp_type
_atom_site_occupancy
_atom_site_symmetry_multiplicity
_atom_site_calc_flag
_atom_site_refinement_flags
Ag1 Ag -0.53769(9) 0.64971(3) 0.26457(3) 0.05194(18) Uani 1 1 d .
N1 N -0.2485(8) 0.6586(3) 0.1865(2) 0.0377(11) Uani 1 1 d .
N2 N 0.3269(8) 0.8293(3) 0.0671(2) 0.0405(12) Uani 1 1 d .
N3 N 0.3416(8) 0.9135(3) 0.0625(2) 0.0388(12) Uani 1 1 d .
N4 N -0.1748(8) 1.1211(3) 0.1615(2) 0.0353(11) Uani 1 1 d .
O1 O 0.0209(6) 0.8818(2) 0.12450(19) 0.0320(9) Uani 1 1 d .
C1 C -0.1552(10) 0.7289(3) 0.1672(3) 0.0340(13) Uani 1 1 d .
H1 H -0.2247 0.7759 0.1851 0.041 Uiso 1 1 calc R
C2 C 0.0411(9) 0.7358(3) 0.1218(3) 0.0302(13) Uani 1 1 d .
C3 C 0.1392(11) 0.6660(3) 0.0950(3) 0.0479(16) Uani 1 1 d .
H3 H 0.2708 0.6680 0.0643 0.057 Uiso 1 1 calc R
C4 C 0.0416(12) 0.5936(4) 0.1138(4) 0.0587(19) Uani 1 1 d .
H4 H 0.1060 0.5456 0.0961 0.070 Uiso 1 1 calc R
C5 C -0.1525(12) 0.5922(3) 0.1591(3) 0.0468(16) Uani 1 1 d .
H5 H -0.2191 0.5425 0.1711 0.056 Uiso 1 1 calc R
C6 C 0.1399(9) 0.8142(3) 0.1042(3) 0.0304(12) Uani 1 1 d .
C7 C 0.1591(9) 0.9414(3) 0.0973(3) 0.0292(12) Uani 1 1 d .
C8 C -0.1037(9) 1.0445(3) 0.1511(3) 0.0345(13) Uani 1 1 d .
H8 H -0.1873 1.0031 0.1741 0.041 Uiso 1 1 calc R
C9 C 0.0880(9) 1.0247(3) 0.1077(3) 0.0272(12) Uani 1 1 d .
C10 C 0.2137(10) 1.0862(3) 0.0736(3) 0.0364(14) Uani 1 1 d .
H10 H 0.3434 1.0748 0.0438 0.044 Uiso 1 1 calc R
C11 C 0.1424(10) 1.1641(3) 0.0847(3) 0.0414(15) Uani 1 1 d .
H11 H 0.2239 1.2066 0.0627 0.050 Uiso 1 1 calc R
C12 C -0.0499(10) 1.1794(3) 0.1286(3) 0.0391(14) Uani 1 1 d .
H12 H -0.0954 1.2328 0.1358 0.047 Uiso 1 1 calc R
S1 S 0.5448(3) 0.87916(9) 0.30250(9) 0.0417(4) Uani 1 1 d .
O2 O 0.4055(8) 0.8103(2) 0.2767(2) 0.0646(12) Uani 1 1 d .
O3 O 0.7983(8) 0.8671(3) 0.3094(3) 0.0858(16) Uani 1 1 d .
O4 O 0.4650(9) 0.9524(3) 0.2657(2) 0.0759(14) Uani 1 1 d .
C13 C 0.4812(13) 0.8914(4) 0.4061(4) 0.0489(16) Uani 1 1 d .
F1 F 0.5364(9) 0.8272(3) 0.4496(2) 0.1059(17) Uani 1 1 d .
F2 F 0.2499(7) 0.9050(2) 0.4138(2) 0.0790(12) Uani 1 1 d .
F3 F 0.5951(9) 0.9522(3) 0.4407(2) 0.1128(17) Uani 1 1 d .

loop_
_atom_site_aniso_label
_atom_site_aniso_U_11
_atom_site_aniso_U_22
_atom_site_aniso_U_33
_atom_site_aniso_U_23
_atom_site_aniso_U_13
_atom_site_aniso_U_12
Ag1 0.0442(3) 0.0578(3) 0.0569(3) 0.0090(3) 0.0206(2) -0.0092(3)
N1 0.044(3) 0.032(3) 0.039(3) -0.001(2) 0.011(2) -0.007(2)
N2 0.040(3) 0.038(3) 0.046(3) 0.003(2) 0.018(2) 0.004(2)
N3 0.039(3) 0.038(3) 0.042(3) 0.005(2) 0.020(2) -0.002(2)
N4 0.036(3) 0.030(3) 0.041(3) 0.000(2) 0.009(2) 0.002(2)
O1 0.032(2) 0.033(2) 0.034(2) 0.0001(16) 0.0143(17) -0.0007(17)
C1 0.040(4) 0.028(3) 0.036(3) -0.003(3) 0.014(3) 0.008(3)
C2 0.032(3) 0.028(3) 0.032(3) -0.001(2) 0.010(2) 0.002(3)
C3 0.049(4) 0.043(4) 0.055(4) -0.011(3) 0.024(3) 0.001(3)
C4 0.078(5) 0.030(4) 0.072(5) -0.015(3) 0.027(4) 0.000(3)
C5 0.063(5) 0.023(4) 0.055(4) -0.004(3) 0.010(3) -0.015(3)
C6 0.033(3) 0.031(3) 0.028(3) -0.005(2) 0.009(2) 0.003(3)
C7 0.025(3) 0.037(3) 0.027(3) 0.001(3) 0.007(2) -0.005(3)
C8 0.031(3) 0.036(4) 0.037(3) 0.006(3) 0.008(2) -0.005(3)
C9 0.023(3) 0.031(3) 0.029(3) 0.003(2) 0.007(2) -0.004(2)
C10 0.031(3) 0.043(4) 0.037(3) 0.003(3) 0.009(2) -0.006(3)
C11 0.045(4) 0.034(4) 0.046(3) 0.009(3) 0.013(3) -0.008(3)
C12 0.043(4) 0.027(3) 0.046(3) 0.004(3) 0.002(3) 0.000(3)
S1 0.0479(10) 0.0385(10) 0.0412(9) -0.0070(7) 0.0174(7) 0.0015(7)
O2 0.076(3) 0.049(3) 0.070(3) -0.025(2) 0.013(2) -0.012(2)
O3 0.047(3) 0.129(5) 0.084(3) -0.029(3) 0.023(2) 0.010(3)
O4 0.124(4) 0.050(3) 0.060(3) 0.016(2) 0.039(2) 0.017(3)
C13 0.064(5) 0.037(4) 0.048(4) 0.006(3) 0.016(3) 0.009(4)
F1 0.166(5) 0.097(4) 0.061(3) 0.035(2) 0.045(3) 0.074(3)
F2 0.069(3) 0.107(3) 0.066(2) 0.008(2) 0.036(2) 0.020(2)
F3 0.139(4) 0.129(4) 0.075(3) -0.060(3) 0.037(3) -0.061(4)

loop_
_atom_type_symbol
_atom_type_description
_atom_type_scat_dispersion_real
_atom_type_scat_dispersion_imag
_atom_type_scat_source
C C 0.0033 0.0016 'International Tables Vol C Tables 4.2.6.8 and 6.1.1.4'
H H 0.0000 0.0000 'International Tables Vol C Tables 4.2.6.8 and 6.1.1.4'
N N 0.0061 0.0033 'International Tables Vol C Tables 4.2.6.8 and 6.1.1.4'
O O 0.0106 0.0060 'International Tables Vol C Tables 4.2.6.8 and 6.1.1.4'
F F 0.0171 0.0103 'International Tables Vol C Tables 4.2.6.8 and 6.1.1.4'
S S 0.1246 0.1234 'International Tables Vol C Tables 4.2.6.8 and 6.1.1.4'
Ag Ag -0.8971 1.1015 'International Tables Vol C Tables 4.2.6.8 and 6.1.1.4'

loop_
_geom_angle_atom_site_label_1
_geom_angle_atom_site_label_2
_geom_angle_atom_site_label_3
_geom_angle
_geom_angle_site_symmetry_1
_geom_angle_site_symmetry_3
N4 Ag1 N1 171.14(18) 2_445 .
C5 N1 C1 117.9(5) . .
C5 N1 Ag1 119.8(4) . .
C1 N1 Ag1 122.3(4) . .
C6 N2 N3 106.0(4) . .
C7 N3 N2 106.1(4) . .
C12 N4 C8 117.3(5) . .
C12 N4 Ag1 121.0(4) . 2_455
C8 N4 Ag1 121.5(3) . 2_455
C7 O1 C6 102.4(4) . .
N1 C1 C2 123.3(5) . .
N1 C1 H1 118.4 . .
C2 C1 H1 118.4 . .
C3 C2 C1 117.7(5) . .
C3 C2 C6 121.4(5) . .
C1 C2 C6 120.9(5) . .
C4 C3 C2 119.2(6) . .
C4 C3 H3 120.4 . .
C2 C3 H3 120.4 . .
C3 C4 C5 119.3(5) . .
C3 C4 H4 120.3 . .
C5 C4 H4 120.3 . .
N1 C5 C4 122.6(5) . .
N1 C5 H5 118.7 . .
C4 C5 H5 118.7 . .
N2 C6 O1 113.2(4) . .
N2 C6 C2 127.6(5) . .
O1 C6 C2 119.1(4) . .
N3 C7 O1 112.3(5) . .
N3 C7 C9 128.6(5) . .
O1 C7 C9 119.0(4) . .
N4 C8 C9 122.8(5) . .
N4 C8 H8 118.6 . .
C9 C8 H8 118.6 . .
C8 C9 C10 118.8(5) . .
C8 C9 C7 121.4(4) . .
C10 C9 C7 119.8(5) . .
C11 C10 C9 118.3(5) . .
C11 C10 H10 120.8 . .
C9 C10 H10 120.8 . .
C10 C11 C12 119.7(5) . .
C10 C11 H11 120.1 . .
C12 C11 H11 120.1 . .
N4 C12 C11 123.0(5) . .
N4 C12 H12 118.5 . .
C11 C12 H12 118.5 . .
O4 S1 O3 115.1(3) . .
O4 S1 O2 114.8(3) . .
O3 S1 O2 114.7(3) . .
O4 S1 C13 103.8(3) . .
O3 S1 C13 102.8(3) . .
O2 S1 C13 103.3(3) . .
F3 C13 F1 107.8(6) . .
F3 C13 F2 105.1(5) . .
F1 C13 F2 105.2(5) . .
F3 C13 S1 112.5(5) . .
F1 C13 S1 112.5(4) . .
F2 C13 S1 113.1(4) . .

loop_
_geom_bond_atom_site_label_1
_geom_bond_atom_site_label_2
_geom_bond_distance
_geom_bond_site_symmetry_2
Ag1 N4 2.157(4) 2_445
Ag1 N1 2.163(4) .
N1 C5 1.322(7) .
N1 C1 1.325(6) .
N2 C6 1.280(6) .
N2 N3 1.399(6) .
N3 C7 1.297(6) .
N4 C12 1.335(6) .
N4 C8 1.344(6) .
N4 Ag1 2.157(4) 2_455
O1 C7 1.354(6) .
O1 C6 1.356(6) .
C1 C2 1.388(7) .
C1 H1 0.9300 .
C2 C3 1.368(7) .
C2 C6 1.450(7) .
C3 C4 1.365(8) .
C3 H3 0.9300 .
C4 C5 1.371(8) .
C4 H4 0.9300 .
C5 H5 0.9300 .
C7 C9 1.449(7) .
C8 C9 1.380(6) .
C8 H8 0.9300 .
C9 C10 1.387(7) .
C10 C11 1.366(7) .
C10 H10 0.9300 .
C11 C12 1.372(7) .
C11 H11 0.9300 .
C12 H12 0.9300 .
S1 O4 1.411(4) .
S1 O3 1.412(5) .
S1 O2 1.419(4) .
S1 C13 1.807(6) .
C13 F3 1.295(7) .
C13 F1 1.307(6) .
C13 F2 1.318(7) .

loop_
_geom_torsion_atom_site_label_1
_geom_torsion_atom_site_label_2
_geom_torsion_atom_site_label_3
_geom_torsion_atom_site_label_4
_geom_torsion
_geom_torsion_site_symmetry_1
N4 Ag1 N1 C5 -7.1(12) 2_445
N4 Ag1 N1 C1 175.8(9) 2_445
C6 N2 N3 C7 -0.4(6) .
C5 N1 C1 C2 -1.7(8) .
Ag1 N1 C1 C2 175.5(4) .
N1 C1 C2 C3 0.9(9) .
N1 C1 C2 C6 -178.4(5) .
C1 C2 C3 C4 -0.1(8) .
C6 C2 C3 C4 179.3(5) .
C2 C3 C4 C5 0.0(9) .
C1 N1 C5 C4 1.6(8) .
Ag1 N1 C5 C4 -175.6(5) .
C3 C4 C5 N1 -0.8(10) .
N3 N2 C6 O1 1.1(6) .
N3 N2 C6 C2 177.6(5) .
C7 O1 C6 N2 -1.4(6) .
C7 O1 C6 C2 -178.2(4) .
C3 C2 C6 N2 -3.4(9) .
C1 C2 C6 N2 175.9(5) .
C3 C2 C6 O1 172.9(5) .
C1 C2 C6 O1 -7.8(7) .
N2 N3 C7 O1 -0.5(6) .
N2 N3 C7 C9 -178.9(5) .
C6 O1 C7 N3 1.1(5) .
C6 O1 C7 C9 179.7(4) .
C12 N4 C8 C9 -0.7(7) .
Ag1 N4 C8 C9 -176.4(4) 2_455
N4 C8 C9 C10 0.2(8) .
N4 C8 C9 C7 -179.7(4) .
N3 C7 C9 C8 -175.7(5) .
O1 C7 C9 C8 6.0(7) .
N3 C7 C9 C10 4.4(8) .
O1 C7 C9 C10 -173.9(4) .
C8 C9 C10 C11 0.3(7) .
C7 C9 C10 C11 -179.8(4) .
C9 C10 C11 C12 -0.2(8) .
C8 N4 C12 C11 0.8(8) .
Ag1 N4 C12 C11 176.5(4) 2_455
C10 C11 C12 N4 -0.3(8) .
O4 S1 C13 F3 -60.2(6) .
O3 S1 C13 F3 60.1(6) .
O2 S1 C13 F3 179.7(5) .
O4 S1 C13 F1 177.8(5) .
O3 S1 C13 F1 -62.0(6) .
O2 S1 C13 F1 57.7(6) .
O4 S1 C13 F2 58.7(5) .
O3 S1 C13 F2 179.0(5) .
O2 S1 C13 F2 -61.4(5) .
